data_7700949
loop_
_publ_author_name
'Langley, Stuart K.'
'Vignesh, Kuduva R.'
'Gupta, Tulika'
'Gartshore, Christopher J.'
'Rajaraman, Gopalan'
'Forsyth, Craig M.'
'Murray, Keith S.'

_publ_section_title
;
 New examples of triangular terbium(iii) and holmium(iii) and hexagonal
 dysprosium(iii) single molecule toroics.
;
_journal_issue 41
_journal_name_full 'Dalton transactions (Cambridge, England : 2003)'
_journal_page_first 15657
_journal_page_last 15667
_journal_paper_doi 10.1039/c9dt02419k
_journal_volume 48
_journal_year 2019
_chemical_formula_sum 'C45 H74 Cl2 Dy3 N9 O18'
_chemical_formula_weight 1587.53
_space_group_crystal_system trigonal
_space_group_IT_number 147
_space_group_name_Hall '-P 3'
_space_group_name_H-M_alt 'P -3'
_symmetry_space_group_name_Hall '-P 3'
_symmetry_space_group_name_H-M 'P -3'
_atom_sites_solution_hydrogens mixed
_atom_sites_solution_primary direct
_audit_creation_method SHELXL-2018/3
_audit_update_record
;
2019-08-22 deposited with the CCDC.    2019-08-22 downloaded from the CCDC.
;
_cell_angle_alpha 90
_cell_angle_beta 90
_cell_angle_gamma 120
_cell_formula_units_Z 2
_cell_length_a 17.5986(3)
_cell_length_b 17.5986(3)
_cell_length_c 13.1888(5)
_cell_measurement_reflns_used 9753
_cell_measurement_temperature 123(2)
_cell_measurement_theta_max 31.12
_cell_measurement_theta_min 2.15
_cell_volume 3537.47(16)
_computing_cell_refinement 'Bruker Apex2 V2.0'
_computing_data_collection 'Bruker Apex2 V2.0'
_computing_data_reduction 'Bruker Apex2 V2.0'
_computing_molecular_graphics X-Seed
_computing_publication_material CIFTAB
_computing_structure_refinement 'SHELXL-2018/3 (Sheldrick, 2018)'
_computing_structure_solution 'SHELXS-97 (Sheldrick, 1990)'
_diffrn_ambient_temperature 123(2)
_diffrn_measured_fraction_theta_full 0.998
_diffrn_measured_fraction_theta_max 0.997
_diffrn_measurement_device_type 'APEX X8'
_diffrn_measurement_method 'scans in phi and omega'
_diffrn_radiation_type MoK\a
_diffrn_radiation_wavelength 0.71073
_diffrn_reflns_av_R_equivalents 0.0382
_diffrn_reflns_av_unetI/netI 0.0234
_diffrn_reflns_Laue_measured_fraction_full 0.998
_diffrn_reflns_Laue_measured_fraction_max 0.997
_diffrn_reflns_limit_h_max 22
_diffrn_reflns_limit_h_min -22
_diffrn_reflns_limit_k_max 22
_diffrn_reflns_limit_k_min -22
_diffrn_reflns_limit_l_max 17
_diffrn_reflns_limit_l_min -14
_diffrn_reflns_number 37039
_diffrn_reflns_point_group_measured_fraction_full 0.998
_diffrn_reflns_point_group_measured_fraction_max 0.997
_diffrn_reflns_theta_full 25.242
_diffrn_reflns_theta_max 27.473
_diffrn_reflns_theta_min 2.315
_diffrn_source 'fine-focus sealed tube'
_exptl_absorpt_coefficient_mu 3.272
_exptl_absorpt_correction_T_max 0.720
_exptl_absorpt_correction_T_min 0.460
_exptl_absorpt_correction_type multi-scan
_exptl_absorpt_process_details SADABS
_exptl_crystal_colour colourless
_exptl_crystal_density_diffrn 1.490
_exptl_crystal_description block
_exptl_crystal_F_000 1566
_exptl_crystal_size_max 0.4
_exptl_crystal_size_mid 0.2
_exptl_crystal_size_min 0.1
_platon_squeeze_details
;
 After refinement of the main molecule, residual electron density was tentatively 
 assigned as partially occupied acetonitrile and water molecules. In the final model, 
 these were accounted for using PLATON/SQUEEZE (Spek, 2015). The calculated electron 
 count of 230.5 electrons per formula unit corresponds approximately to 8 x CH3CN and 
 6 x H2O molecules (calc 224 e-).
;
_refine_diff_density_max 0.941
_refine_diff_density_min -0.646
_refine_diff_density_rms 0.115
_refine_ls_extinction_method none
_refine_ls_goodness_of_fit_ref 1.122
_refine_ls_hydrogen_treatment mixed
_refine_ls_matrix_type full
_refine_ls_number_parameters 258
_refine_ls_number_reflns 5411
_refine_ls_number_restraints 15
_refine_ls_restrained_S_all 1.125
_refine_ls_R_factor_all 0.0252
_refine_ls_R_factor_gt 0.0233
_refine_ls_shift/su_max 0.001
_refine_ls_shift/su_mean 0.000
_refine_ls_structure_factor_coef Fsqd
_refine_ls_weighting_details 'w=1/[\s^2^(Fo^2^)+(0.0346P)^2^+5.7229P] where P=(Fo^2^+2Fc^2^)/3'
_refine_ls_weighting_scheme calc
_refine_ls_wR_factor_gt 0.0683
_refine_ls_wR_factor_ref 0.0693
_reflns_Friedel_coverage 0.000
_reflns_number_gt 5125
_reflns_number_total 5411
_reflns_threshold_expression 'I > 2\s(I)'
_cod_data_source_file c9dt02419k2.cif
_cod_data_source_block dy3_new_sq
_cod_depositor_comments 'Adding full bibliography for 7700946--7700949.cif.'
_cod_original_cell_volume 3537.46(18)
_cod_database_code 7700949
_shelx_shelxl_version_number 2018/3
_shelx_space_group_comment
;
The symmetry employed for this shelxl refinement is uniquely defined
by the following loop, which should always be used as a source of
symmetry information in preference to the above space-group names.
They are only intended as comments.
;
_platon_squeeze_void_probe_radius 1.20

loop_
_space_group_symop_operation_xyz
'x, y, z'
'-y, x-y, z'
'-x+y, -x, z'
'-x, -y, -z'
'y, -x+y, -z'
'x-y, x, -z'

loop_
_atom_site_label
_atom_site_type_symbol
_atom_site_fract_x
_atom_site_fract_y
_atom_site_fract_z
_atom_site_U_iso_or_equiv
_atom_site_adp_type
_atom_site_occupancy
_atom_site_site_symmetry_order
_atom_site_calc_flag
_atom_site_refinement_flags_posn
_atom_site_refinement_flags_adp
_atom_site_refinement_flags_occupancy
_atom_site_disorder_assembly
_atom_site_disorder_group
Dy1 Dy 0.19359(2) -0.37784(2) 0.83434(2) 0.01224(6) Uani 1 1 d . . . . .
Cl1 Cl 0.333333 -0.333333 0.53580(9) 0.0210(3) Uani 1 3 d S T P . .
Cl2 Cl 0.0690(4) -0.1379(5) 1.1486(6) 0.092(2) Uani 0.3333 1 d . . P A 2
O1 O 0.333333 -0.333333 0.9066(3) 0.0114(6) Uani 1 3 d DS T P . .
H1 H 0.333333 -0.333333 0.9731(8) 0.017 Uiso 1 3 d DS U P . .
O2 O 0.16235(15) -0.38359(14) 0.65012(17) 0.0201(4) Uani 1 1 d D . . . .
H2 H 0.2083(18) -0.369(2) 0.612(3) 0.030 Uiso 1 1 d D U . . .
O3 O 0.12147(14) -0.48128(14) 0.96749(16) 0.0175(4) Uani 1 1 d D . . . .
H3 H 0.145(2) -0.486(3) 1.0239(17) 0.026 Uiso 1 1 d D U . . .
O4 O 0.24475(13) -0.46480(13) 0.77306(17) 0.0155(4) Uani 1 1 d . . . . .
O5 O 0.08300(14) -0.34697(14) 0.82037(16) 0.0188(4) Uani 1 1 d . . . . .
O6 O 0.19965(14) -0.29610(14) 0.98372(16) 0.0171(4) Uani 1 1 d . . . . .
N1 N 0.06513(16) -0.52704(16) 0.76968(19) 0.0160(5) Uani 1 1 d . . . . .
N2 N 0.18707(18) -0.20168(18) 1.0921(2) 0.0222(6) Uani 1 1 d . . . . .
H2N H 0.163827 -0.168149 1.102075 0.033 Uiso 1 1 calc R U . . .
N3 N 0.31672(17) -0.19566(16) 1.1444(2) 0.0179(5) Uani 1 1 d . . . . .
C1 C 0.0865(2) -0.4538(2) 0.6031(2) 0.0221(6) Uani 1 1 d . . . . .
H1A H 0.103325 -0.490671 0.562957 0.027 Uiso 1 1 calc R U . . .
H1B H 0.059208 -0.430001 0.556803 0.027 Uiso 1 1 calc R U . . .
C2 C 0.0222(2) -0.5083(2) 0.6854(2) 0.0210(6) Uani 1 1 d . . . . .
H2A H -0.006768 -0.476447 0.711832 0.025 Uiso 1 1 calc R U . . .
H2B H -0.023733 -0.564291 0.655888 0.025 Uiso 1 1 calc R U . . .
C3 C 0.0030(2) -0.5656(2) 0.8553(2) 0.0207(6) Uani 1 1 d . . . . .
H3A H -0.042418 -0.626264 0.837499 0.025 Uiso 1 1 calc R U . . .
H3B H -0.026670 -0.531136 0.866410 0.025 Uiso 1 1 calc R U . . .
C4 C 0.0479(2) -0.5673(2) 0.9525(2) 0.0197(6) Uani 1 1 d . . . . .
H4A H 0.006770 -0.583814 1.010280 0.024 Uiso 1 1 calc R U . . .
H4B H 0.067800 -0.610803 0.947176 0.024 Uiso 1 1 calc R U . . .
C5 C 0.19467(19) -0.5335(2) 0.7042(2) 0.0186(6) Uani 1 1 d . . . . .
H5A H 0.219182 -0.573223 0.699833 0.022 Uiso 1 1 calc R U . . .
H5B H 0.197577 -0.508817 0.635921 0.022 Uiso 1 1 calc R U . . .
C6 C 0.1004(2) -0.5844(2) 0.7388(2) 0.0196(6) Uani 1 1 d . . . . .
H6A H 0.063986 -0.623164 0.683007 0.024 Uiso 1 1 calc R U . . .
H6B H 0.096044 -0.622137 0.796758 0.024 Uiso 1 1 calc R U . . .
C7 C 0.0184(2) -0.2603(3) 0.7827(3) 0.0320(8) Uani 1 1 d . . . . .
H7A H 0.048129 -0.235248 0.718255 0.048 Uiso 1 1 calc R U . . .
H7B H 0.006709 -0.218055 0.817626 0.048 Uiso 1 1 calc R U . . .
H7C H -0.037215 -0.314352 0.769577 0.048 Uiso 1 1 calc R U . . .
C8 C 0.07635(19) -0.2810(2) 0.8487(2) 0.0201(6) Uani 1 1 d . . . . .
C9 C 0.1157(2) -0.2306(2) 0.9330(3) 0.0229(7) Uani 1 1 d . . . . .
H9 H 0.106451 -0.182885 0.947211 0.027 Uiso 1 1 calc R U . . .
C10 C 0.1695(2) -0.24636(19) 0.9999(2) 0.0180(6) Uani 1 1 d . . . . .
C11 C 0.2386(2) -0.2062(2) 1.1693(2) 0.0200(6) Uani 1 1 d . . . . .
C12 C 0.2089(2) -0.2179(2) 1.2696(3) 0.0279(7) Uani 1 1 d . . . . .
H12 H 0.153253 -0.224389 1.285212 0.033 Uiso 1 1 calc R U . . .
C13 C 0.2617(3) -0.2199(2) 1.3452(3) 0.0307(8) Uani 1 1 d . . . . .
H13 H 0.243107 -0.227158 1.413874 0.037 Uiso 1 1 calc R U . . .
C14 C 0.3420(2) -0.2113(2) 1.3205(3) 0.0269(7) Uani 1 1 d . . . . .
H14 H 0.379244 -0.213375 1.371230 0.032 Uiso 1 1 calc R U . . .
C15 C 0.3663(2) -0.1996(2) 1.2193(2) 0.0209(6) Uani 1 1 d . . . . .
H15 H 0.421193 -0.194090 1.201812 0.025 Uiso 1 1 calc R U . . .
O8 O -0.0142(7) -0.1811(8) 1.1261(11) 0.069(3) Uani 0.3333 1 d . U P B 1
H8A H -0.001670 -0.160109 1.189513 0.103 Uiso 0.3333 1 d R U P B 1
H8B H -0.049366 -0.159452 1.109838 0.103 Uiso 0.3333 1 d R U P B 1
O9 O 0.0339(10) -0.1661(9) 1.1971(16) 0.099(6) Uani 0.3333 1 d . U P C 3
H9A H 0.043552 -0.198203 1.241311 0.149 Uiso 0.3333 1 d R U P C 3
H9B H 0.087958 -0.117721 1.209744 0.149 Uiso 0.3333 1 d R U P C 3

loop_
_atom_site_aniso_label
_atom_site_aniso_U_11
_atom_site_aniso_U_22
_atom_site_aniso_U_33
_atom_site_aniso_U_23
_atom_site_aniso_U_13
_atom_site_aniso_U_12
Dy1 0.01273(8) 0.01422(8) 0.00927(8) -0.00081(4) -0.00109(4) 0.00636(5)
Cl1 0.0269(4) 0.0269(4) 0.0094(6) 0.000 0.000 0.0134(2)
Cl2 0.064(3) 0.120(5) 0.113(5) -0.042(4) -0.011(3) 0.062(4)
O1 0.0134(10) 0.0134(10) 0.0075(16) 0.000 0.000 0.0067(5)
O2 0.0187(11) 0.0234(11) 0.0140(11) -0.0011(8) -0.0014(8) 0.0073(9)
O3 0.0173(10) 0.0179(10) 0.0131(10) 0.0020(8) -0.0033(8) 0.0056(8)
O4 0.0158(10) 0.0181(10) 0.0122(11) -0.0056(8) -0.0028(8) 0.0084(8)
O5 0.0172(10) 0.0228(11) 0.0172(11) -0.0031(8) -0.0035(8) 0.0107(9)
O6 0.0200(10) 0.0195(10) 0.0135(10) -0.0038(8) -0.0017(8) 0.0111(9)
N1 0.0169(12) 0.0188(12) 0.0126(12) -0.0027(9) -0.0022(9) 0.0091(10)
N2 0.0256(14) 0.0244(14) 0.0214(14) -0.0066(11) -0.0020(11) 0.0160(12)
N3 0.0192(12) 0.0146(12) 0.0169(13) 0.0004(10) 0.0007(10) 0.0062(10)
C1 0.0227(15) 0.0276(16) 0.0135(15) -0.0057(12) -0.0078(12) 0.0106(13)
C2 0.0160(14) 0.0246(15) 0.0192(16) -0.0055(12) -0.0072(12) 0.0078(12)
C3 0.0150(14) 0.0217(15) 0.0202(16) -0.0027(12) -0.0013(12) 0.0052(12)
C4 0.0201(14) 0.0169(14) 0.0175(15) -0.0006(11) -0.0007(12) 0.0058(12)
C5 0.0194(14) 0.0227(15) 0.0142(15) -0.0080(12) -0.0042(11) 0.0109(12)
C6 0.0201(14) 0.0185(14) 0.0189(15) -0.0077(12) -0.0043(12) 0.0086(12)
C7 0.0300(18) 0.036(2) 0.037(2) -0.0010(16) -0.0093(15) 0.0216(16)
C8 0.0146(13) 0.0205(15) 0.0231(16) 0.0028(12) -0.0001(12) 0.0071(12)
C9 0.0244(16) 0.0218(15) 0.0272(18) -0.0012(13) -0.0035(13) 0.0150(13)
C10 0.0184(14) 0.0180(14) 0.0164(15) -0.0008(11) 0.0021(11) 0.0083(12)
C11 0.0252(15) 0.0160(14) 0.0160(15) -0.0025(11) 0.0007(12) 0.0081(12)
C12 0.0308(18) 0.0309(18) 0.0226(17) -0.0016(14) 0.0075(14) 0.0158(15)
C13 0.043(2) 0.0322(18) 0.0142(16) 0.0006(13) 0.0054(14) 0.0165(17)
C14 0.0394(19) 0.0236(16) 0.0165(16) 0.0030(13) -0.0035(14) 0.0150(15)
C15 0.0246(15) 0.0174(14) 0.0187(16) 0.0009(12) -0.0001(12) 0.0089(12)
O8 0.031(5) 0.068(7) 0.109(9) -0.006(6) 0.005(6) 0.027(5)
O9 0.057(8) 0.054(7) 0.163(14) 0.063(8) -0.007(9) 0.010(6)

loop_
_atom_type_symbol
_atom_type_description
_atom_type_scat_dispersion_real
_atom_type_scat_dispersion_imag
_atom_type_scat_source
C C 0.0033 0.0016 'International Tables Vol C Tables 4.2.6.8 and 6.1.1.4'
H H 0.0000 0.0000 'International Tables Vol C Tables 4.2.6.8 and 6.1.1.4'
N N 0.0061 0.0033 'International Tables Vol C Tables 4.2.6.8 and 6.1.1.4'
O O 0.0106 0.0060 'International Tables Vol C Tables 4.2.6.8 and 6.1.1.4'
Dy Dy -0.1892 4.4098 'International Tables Vol C Tables 4.2.6.8 and 6.1.1.4'
Cl Cl 0.1484 0.1585 'International Tables Vol C Tables 4.2.6.8 and 6.1.1.4'

loop_
_geom_angle_atom_site_label_1
_geom_angle_atom_site_label_2
_geom_angle_atom_site_label_3
_geom_angle
_geom_angle_site_symmetry_1
_geom_angle_site_symmetry_3
O4 Dy1 O5 90.89(7) 3_655 .
O4 Dy1 O4 102.95(10) 3_655 .
O5 Dy1 O4 143.60(7) . .
O4 Dy1 O1 71.34(7) 3_655 .
O5 Dy1 O1 145.29(6) . .
O4 Dy1 O1 70.85(7) . .
O4 Dy1 O3 153.66(8) 3_655 .
O5 Dy1 O3 92.84(8) . .
O4 Dy1 O3 89.24(8) . .
O1 Dy1 O3 91.39(8) . .
O4 Dy1 O6 83.55(8) 3_655 .
O5 Dy1 O6 73.23(7) . .
O4 Dy1 O6 140.99(7) . .
O1 Dy1 O6 75.27(8) . .
O3 Dy1 O6 72.65(7) . .
O4 Dy1 O2 74.19(7) 3_655 .
O5 Dy1 O2 74.45(8) . .
O4 Dy1 O2 77.24(8) . .
O1 Dy1 O2 125.30(9) . .
O3 Dy1 O2 131.81(7) . .
O6 Dy1 O2 140.11(7) . .
O4 Dy1 N1 139.10(8) 3_655 .
O5 Dy1 N1 78.43(8) . .
O4 Dy1 N1 69.03(7) . .
O1 Dy1 N1 134.17(6) . .
O3 Dy1 N1 67.04(7) . .
O6 Dy1 N1 128.74(7) . .
O2 Dy1 N1 64.90(8) . .
Dy1 O1 Dy1 104.98(8) 3_655 2_545
Dy1 O1 Dy1 104.98(8) 3_655 .
Dy1 O1 Dy1 104.98(8) 2_545 .
Dy1 O1 H1 113.66(7) 3_655 .
Dy1 O1 H1 113.66(7) 2_545 .
Dy1 O1 H1 113.66(7) . .
C1 O2 Dy1 123.51(18) . .
C1 O2 H2 109(3) . .
Dy1 O2 H2 114(3) . .
C4 O3 Dy1 124.04(17) . .
C4 O3 H3 104(3) . .
Dy1 O3 H3 127(3) . .
C5 O4 Dy1 126.12(17) . 2_545
C5 O4 Dy1 121.06(17) . .
Dy1 O4 Dy1 112.82(8) 2_545 .
C8 O5 Dy1 132.10(19) . .
C10 O6 Dy1 130.6(2) . .
C2 N1 C3 109.6(2) . .
C2 N1 C6 112.5(2) . .
C3 N1 C6 111.2(2) . .
C2 N1 Dy1 107.75(18) . .
C3 N1 Dy1 106.40(17) . .
C6 N1 Dy1 109.16(17) . .
C11 N2 C10 124.9(3) . .
C11 N2 H2N 117.5 . .
C10 N2 H2N 117.5 . .
C11 N3 C15 117.6(3) . .
O2 C1 C2 108.4(2) . .
O2 C1 H1A 110.0 . .
C2 C1 H1A 110.0 . .
O2 C1 H1B 110.0 . .
C2 C1 H1B 110.0 . .
H1A C1 H1B 108.4 . .
N1 C2 C1 112.2(2) . .
N1 C2 H2A 109.2 . .
C1 C2 H2A 109.2 . .
N1 C2 H2B 109.2 . .
C1 C2 H2B 109.2 . .
H2A C2 H2B 107.9 . .
N1 C3 C4 112.5(2) . .
N1 C3 H3A 109.1 . .
C4 C3 H3A 109.1 . .
N1 C3 H3B 109.1 . .
C4 C3 H3B 109.1 . .
H3A C3 H3B 107.8 . .
O3 C4 C3 107.5(2) . .
O3 C4 H4A 110.2 . .
C3 C4 H4A 110.2 . .
O3 C4 H4B 110.2 . .
C3 C4 H4B 110.2 . .
H4A C4 H4B 108.5 . .
O4 C5 C6 110.1(2) . .
O4 C5 H5A 109.6 . .
C6 C5 H5A 109.6 . .
O4 C5 H5B 109.6 . .
C6 C5 H5B 109.6 . .
H5A C5 H5B 108.1 . .
N1 C6 C5 112.9(2) . .
N1 C6 H6A 109.0 . .
C5 C6 H6A 109.0 . .
N1 C6 H6B 109.0 . .
C5 C6 H6B 109.0 . .
H6A C6 H6B 107.8 . .
C8 C7 H7A 109.5 . .
C8 C7 H7B 109.5 . .
H7A C7 H7B 109.5 . .
C8 C7 H7C 109.5 . .
H7A C7 H7C 109.5 . .
H7B C7 H7C 109.5 . .
O5 C8 C9 125.2(3) . .
O5 C8 C7 115.3(3) . .
C9 C8 C7 119.4(3) . .
C8 C9 C10 123.1(3) . .
C8 C9 H9 118.4 . .
C10 C9 H9 118.4 . .
O6 C10 N2 119.5(3) . .
O6 C10 C9 126.1(3) . .
N2 C10 C9 114.3(3) . .
N3 C11 N2 117.8(3) . .
N3 C11 C12 122.4(3) . .
N2 C11 C12 119.7(3) . .
C13 C12 C11 118.8(3) . .
C13 C12 H12 120.6 . .
C11 C12 H12 120.6 . .
C12 C13 C14 119.6(3) . .
C12 C13 H13 120.2 . .
C14 C13 H13 120.2 . .
C13 C14 C15 117.7(3) . .
C13 C14 H14 121.1 . .
C15 C14 H14 121.1 . .
N3 C15 C14 123.8(3) . .
N3 C15 H15 118.1 . .
C14 C15 H15 118.1 . .
H8A O8 H8B 97.4 . .
H9A O9 H9B 91.9 . .

loop_
_geom_bond_atom_site_label_1
_geom_bond_atom_site_label_2
_geom_bond_distance
_geom_bond_site_symmetry_2
Dy1 O4 2.248(2) 3_655
Dy1 O5 2.275(2) .
Dy1 O4 2.277(2) .
Dy1 O1 2.3756(14) .
Dy1 O3 2.387(2) .
Dy1 O6 2.410(2) .
Dy1 O2 2.482(2) .
Dy1 N1 2.607(2) .
O1 H1 0.876(10) .
O2 C1 1.430(4) .
O2 H2 0.878(10) .
O3 C4 1.431(4) .
O3 H3 0.876(10) .
O4 C5 1.413(3) .
O5 C8 1.279(4) .
O6 C10 1.248(4) .
N1 C2 1.472(4) .
N1 C3 1.479(4) .
N1 C6 1.483(4) .
N2 C11 1.392(4) .
N2 C10 1.396(4) .
N2 H2N 0.8800 .
N3 C11 1.334(4) .
N3 C15 1.342(4) .
C1 C2 1.514(5) .
C1 H1A 0.9900 .
C1 H1B 0.9900 .
C2 H2A 0.9900 .
C2 H2B 0.9900 .
C3 C4 1.514(4) .
C3 H3A 0.9900 .
C3 H3B 0.9900 .
C4 H4A 0.9900 .
C4 H4B 0.9900 .
C5 C6 1.508(4) .
C5 H5A 0.9900 .
C5 H5B 0.9900 .
C6 H6A 0.9900 .
C6 H6B 0.9900 .
C7 C8 1.518(4) .
C7 H7A 0.9800 .
C7 H7B 0.9800 .
C7 H7C 0.9800 .
C8 C9 1.374(5) .
C9 C10 1.420(4) .
C9 H9 0.9500 .
C11 C12 1.399(5) .
C12 C13 1.375(5) .
C12 H12 0.9500 .
C13 C14 1.383(5) .
C13 H13 0.9500 .
C14 C15 1.386(5) .
C14 H14 0.9500 .
C15 H15 0.9500 .
O8 H8A 0.8954 .
O8 H8B 0.8994 .
O9 H9A 0.8852 .
O9 H9B 0.9202 .

loop_
_platon_squeeze_void_nr
_platon_squeeze_void_average_x
_platon_squeeze_void_average_y
_platon_squeeze_void_average_z
_platon_squeeze_void_volume
_platon_squeeze_void_count_electrons
_platon_squeeze_void_content
1 0.000 0.000 -0.072 779 461 '16(C2 H3 N), 12(H2 O)'
